data_4329392
loop_
_publ_author_name
'Yu-Chiao Liu'
'Tao-Hung Yen'
'Yu-Jan Tseng'
'Ching-Han Hu'
'Gene-Hsiang Lee'
'Ming-Hsi Chiang'

_publ_section_title
;
 Electron Delocalization from the Fullerene Attachment to the Diiron Core
 within the Active-Site Mimics of [FeFe]Hydrogenase
;
_journal_name_full 'Inorganic Chemistry'
_journal_page_first 5997
_journal_page_last 5999
_journal_paper_doi 10.1021/ic3007298
_journal_volume 51
_journal_year 2012
_chemical_formula_sum 'C84 H15 Fe2 O5 P S4'
_chemical_formula_weight 1374.87
_chemical_name_systematic
; 
 ? 
;
_space_group_IT_number 14
_symmetry_cell_setting monoclinic
_symmetry_space_group_name_Hall '-P 2ybc'
_symmetry_space_group_name_H-M 'P 1 21/c 1'
_atom_sites_solution_hydrogens geom
_atom_sites_solution_primary direct
_atom_sites_solution_secondary difmap
_audit_creation_method SHELXL-97
_cell_angle_alpha 90.00
_cell_angle_beta 100.0104(6)
_cell_angle_gamma 90.00
_cell_formula_units_Z 4
_cell_length_a 11.1324(2)
_cell_length_b 18.2639(3)
_cell_length_c 25.9839(4)
_cell_measurement_reflns_used 30850
_cell_measurement_temperature 150(2)
_cell_measurement_theta_max 27.50
_cell_measurement_theta_min 1.37
_cell_volume 5202.65(15)
_computing_cell_refinement DENZO-SMN
_computing_data_collection 'NONIUS COLLECT'
_computing_data_reduction DENZO-SMN
_computing_molecular_graphics 'Bruker SHELXTL'
_computing_publication_material 'Bruker SHELXTL'
_computing_structure_refinement 'SHELXL-97 (Sheldrick, 1997)'
_computing_structure_solution 'SHELXS-97 (Sheldrick, 1990)'
_diffrn_ambient_temperature 150(2)
_diffrn_measured_fraction_theta_full 0.994
_diffrn_measured_fraction_theta_max 0.994
_diffrn_measurement_device_type 'NONIUS KappaCCD'
_diffrn_measurement_method '\w scans'
_diffrn_radiation_monochromator graphite
_diffrn_radiation_source 'fine-focus sealed tube'
_diffrn_radiation_type MoK\a
_diffrn_radiation_wavelength 0.71073
_diffrn_reflns_av_R_equivalents 0.0388
_diffrn_reflns_av_sigmaI/netI 0.0534
_diffrn_reflns_limit_h_max 14
_diffrn_reflns_limit_h_min -14
_diffrn_reflns_limit_k_max 23
_diffrn_reflns_limit_k_min -23
_diffrn_reflns_limit_l_max 33
_diffrn_reflns_limit_l_min -33
_diffrn_reflns_number 30850
_diffrn_reflns_theta_full 27.50
_diffrn_reflns_theta_max 27.50
_diffrn_reflns_theta_min 1.37
_exptl_absorpt_coefficient_mu 0.819
_exptl_absorpt_correction_T_max 0.894
_exptl_absorpt_correction_T_min 0.795
_exptl_absorpt_correction_type multi-scan
_exptl_crystal_colour red-brown
_exptl_crystal_density_diffrn 1.755
_exptl_crystal_description block
_exptl_crystal_F_000 2760
_exptl_crystal_size_max 0.40
_exptl_crystal_size_mid 0.25
_exptl_crystal_size_min 0.15
_refine_diff_density_max 0.734
_refine_diff_density_min -0.568
_refine_diff_density_rms 0.091
_refine_ls_extinction_method none
_refine_ls_goodness_of_fit_ref 1.055
_refine_ls_hydrogen_treatment constr
_refine_ls_matrix_type full
_refine_ls_number_parameters 865
_refine_ls_number_reflns 11894
_refine_ls_number_restraints 3
_refine_ls_restrained_S_all 1.055
_refine_ls_R_factor_all 0.0735
_refine_ls_R_factor_gt 0.0468
_refine_ls_shift/su_max 0.022
_refine_ls_shift/su_mean 0.001
_refine_ls_structure_factor_coef Fsqd
_refine_ls_weighting_details 'calc w=1/[\s^2^(Fo^2^)+(0.0842P)^2^+0.0000P] where P=(Fo^2^+2Fc^2^)/3'
_refine_ls_weighting_scheme calc
_refine_ls_wR_factor_gt 0.1291
_refine_ls_wR_factor_ref 0.1407
_reflns_number_gt 8387
_reflns_number_total 11894
_reflns_threshold_expression >2sigma(I)
_cod_data_source_file ic3007298_si_002.cif
_cod_data_source_block ic14866
_cod_original_cell_volume 5202.64(15)
_cod_database_code 4329392

loop_
_symmetry_equiv_pos_as_xyz
'x, y, z'
'-x, y+1/2, -z+1/2'
'-x, -y, -z'
'x, -y-1/2, z-1/2'

loop_
_atom_site_label
_atom_site_type_symbol
_atom_site_fract_x
_atom_site_fract_y
_atom_site_fract_z
_atom_site_U_iso_or_equiv
_atom_site_adp_type
_atom_site_occupancy
_atom_site_symmetry_multiplicity
_atom_site_calc_flag
_atom_site_refinement_flags
Fe1 Fe 0.21879(4) 0.50989(2) 0.160019(16) 0.02301(11) Uani 1 1 d .
Fe2 Fe 0.43197(4) 0.49966(2) 0.143695(15) 0.01941(11) Uani 1 1 d .
S1 S 0.38376(7) 0.51020(4) 0.22469(3) 0.02278(16) Uani 1 1 d .
S2 S 0.30404(6) 0.40124(4) 0.14304(3) 0.02272(16) Uani 1 1 d .
P1 P 0.63041(7) 0.47149(4) 0.16636(3) 0.01939(16) Uani 1 1 d .
C1 C 0.1091(3) 0.48020(16) 0.19898(12) 0.0289(7) Uani 1 1 d .
C2 C 0.2075(3) 0.60778(18) 0.16447(11) 0.0302(7) Uani 1 1 d .
C3 C 0.1276(3) 0.51025(15) 0.09535(12) 0.0288(7) Uani 1 1 d .
C4 C 0.4635(3) 0.59479(15) 0.14122(10) 0.0234(6) Uani 1 1 d .
C5 C 0.4111(3) 0.49186(14) 0.07448(11) 0.0230(6) Uani 1 1 d .
C6 C 0.3856(3) 0.41725(15) 0.24633(11) 0.0248(6) Uani 1 1 d .
C7 C 0.4262(3) 0.39545(16) 0.29770(12) 0.0314(7) Uani 1 1 d .
H7 H 0.4572 0.4304 0.3237 0.038 Uiso 1 1 calc R
C8 C 0.4209(3) 0.32197(18) 0.31026(13) 0.0400(8) Uani 1 1 d .
H8 H 0.4484 0.3062 0.3451 0.048 Uiso 1 1 calc R
C9 C 0.3751(3) 0.27116(18) 0.27179(13) 0.0399(8) Uani 1 1 d .
H9 H 0.3704 0.2211 0.2811 0.048 Uiso 1 1 calc R
C10 C 0.3364(3) 0.29196(16) 0.22037(12) 0.0295(7) Uani 1 1 d .
H10 H 0.3060 0.2569 0.1944 0.035 Uiso 1 1 calc R
C11 C 0.3431(2) 0.36623(15) 0.20776(11) 0.0239(6) Uani 1 1 d .
C12 C 0.7316(3) 0.53756(14) 0.14236(11) 0.0231(6) Uani 1 1 d .
C13 C 0.7055(3) 0.55995(15) 0.09041(11) 0.0286(7) Uani 1 1 d .
H13 H 0.6361 0.5406 0.0681 0.034 Uiso 1 1 calc R
C14 C 0.7796(3) 0.61032(17) 0.07060(13) 0.0367(8) Uani 1 1 d .
H14 H 0.7634 0.6235 0.0347 0.044 Uiso 1 1 calc R
C15 C 0.8770(3) 0.64078(17) 0.10392(14) 0.0388(8) Uani 1 1 d .
H15 H 0.9277 0.6756 0.0910 0.047 Uiso 1 1 calc R
C16 C 0.9010(3) 0.62084(18) 0.15592(14) 0.0383(8) Uani 1 1 d .
H16 H 0.9664 0.6433 0.1788 0.046 Uiso 1 1 calc R
C17 C 0.8307(3) 0.56867(16) 0.17494(12) 0.0304(7) Uani 1 1 d .
H17 H 0.8501 0.5539 0.2105 0.037 Uiso 1 1 calc R
C18 C 0.6811(3) 0.47512(16) 0.23732(11) 0.0239(6) Uani 1 1 d .
C19 C 0.6640(3) 0.54242(16) 0.26203(11) 0.0261(6) Uani 1 1 d .
H19 H 0.6333 0.5835 0.2414 0.031 Uiso 1 1 calc R
C20 C 0.6909(3) 0.54919(17) 0.31512(12) 0.0304(7) Uani 1 1 d .
H20 H 0.6788 0.5948 0.3310 0.036 Uiso 1 1 calc R
C21 C 0.7356(3) 0.49021(17) 0.34596(12) 0.0327(7) Uani 1 1 d .
H21 H 0.7538 0.4950 0.3829 0.039 Uiso 1 1 calc R
C22 C 0.7536(3) 0.42421(18) 0.32242(12) 0.0355(7) Uani 1 1 d .
H22 H 0.7847 0.3835 0.3433 0.043 Uiso 1 1 calc R
C23 C 0.7266(3) 0.41689(16) 0.26868(11) 0.0284(7) Uani 1 1 d .
H23 H 0.7396 0.3712 0.2531 0.034 Uiso 1 1 calc R
C24 C 0.6836(2) 0.37954(14) 0.14294(10) 0.0195(6) Uani 1 1 d .
C25 C 0.6049(3) 0.31739(14) 0.16400(11) 0.0240(6) Uani 1 1 d .
H25 H 0.5552 0.3409 0.1880 0.029 Uiso 1 1 calc R
C26 C 0.5184(2) 0.27675(15) 0.12225(11) 0.0247(6) Uani 1 1 d .
C27 C 0.4952(3) 0.29679(16) 0.06993(12) 0.0304(7) Uani 1 1 d .
C28 C 0.5700(3) 0.35137(15) 0.05056(12) 0.0283(7) Uani 1 1 d .
C29 C 0.6623(3) 0.38380(14) 0.08340(11) 0.0220(6) Uani 1 1 d .
C30 C 0.7797(3) 0.39496(14) 0.06605(12) 0.0292(7) Uani 1 1 d .
C31 C 0.7947(3) 0.37605(16) 0.01622(12) 0.0326(7) Uani 1 1 d .
C32 C 0.6959(3) 0.34246(15) -0.01831(11) 0.0314(7) Uani 1 1 d .
C33 C 0.5850(3) 0.32881(17) -0.00212(11) 0.0309(7) Uani 1 1 d .
C34 C 0.5217(3) 0.26157(18) -0.01423(12) 0.0345(7) Uani 1 1 d .
C35 C 0.5687(3) 0.20947(18) -0.04310(12) 0.0358(8) Uani 1 1 d .
C36 C 0.6842(3) 0.22145(16) -0.06024(10) 0.0288(7) Uani 1 1 d .
C37 C 0.7486(3) 0.28573(17) -0.04841(11) 0.0326(7) Uani 1 1 d .
C38 C 0.8759(3) 0.28608(18) -0.03218(12) 0.0364(8) Uani 1 1 d .
C39 C 0.9071(3) 0.34281(16) 0.00845(12) 0.0321(7) Uani 1 1 d .
C40 C 1.0005(3) 0.32905(17) 0.04963(14) 0.0369(8) Uani 1 1 d .
C41 C 1.0683(3) 0.26130(19) 0.05497(14) 0.0391(8) Uani 1 1 d .
C42 C 1.0394(3) 0.20698(18) 0.01708(13) 0.0353(8) Uani 1 1 d .
C43 C 0.9392(3) 0.22173(17) -0.02859(13) 0.0371(8) Uani 1 1 d .
C44 C 0.8744(3) 0.15211(16) -0.04104(11) 0.0316(7) Uani 1 1 d .
C45 C 0.9319(3) 0.09708(16) -0.00468(12) 0.0321(7) Uani 1 1 d .
C46 C 1.0331(3) 0.13097(17) 0.03053(12) 0.0325(7) Uani 1 1 d .
C47 C 1.0570(3) 0.11107(18) 0.08308(14) 0.0390(8) Uani 1 1 d .
C48 C 1.0870(3) 0.16859(18) 0.12299(12) 0.0344(7) Uani 1 1 d .
C49 C 1.0924(3) 0.23992(19) 0.10847(14) 0.0378(8) Uani 1 1 d .
C50 C 1.0399(3) 0.29705(17) 0.13867(13) 0.0349(7) Uani 1 1 d .
C51 C 0.9847(3) 0.35000(16) 0.10364(12) 0.0296(7) Uani 1 1 d .
C52 C 0.8766(3) 0.38282(14) 0.11025(11) 0.0227(6) Uani 1 1 d .
C53 C 0.8217(2) 0.36590(15) 0.15508(10) 0.0229(6) Uani 1 1 d .
C54 C 0.8764(3) 0.31156(15) 0.18837(11) 0.0249(6) Uani 1 1 d .
C55 C 0.9866(3) 0.27726(17) 0.18008(12) 0.0314(7) Uani 1 1 d .
C56 C 0.9818(3) 0.19887(19) 0.19510(12) 0.0375(8) Uani 1 1 d .
C57 C 1.0297(3) 0.14614(18) 0.16705(13) 0.0395(8) Uani 1 1 d .
C58 C 0.9676(3) 0.07908(17) 0.15561(13) 0.0382(7) Uani 1 1 d U
C59 C 0.9843(3) 0.05706(18) 0.10266(13) 0.0408(8) Uani 1 1 d .
C60 C 0.8905(3) 0.02387(16) 0.06884(13) 0.0340(7) Uani 1 1 d U
C61 C 0.8613(3) 0.04438(15) 0.01424(12) 0.0302(7) Uani 1 1 d .
C62 C 0.7311(3) 0.04349(15) -0.00141(12) 0.0326(7) Uani 1 1 d .
C63 C 0.6740(3) 0.09733(16) -0.03661(12) 0.0332(7) Uani 1 1 d .
C64 C 0.7493(3) 0.15217(16) -0.05609(11) 0.0324(7) Uani 1 1 d .
C65 C 0.5643(3) 0.13086(17) -0.02884(13) 0.0350(8) Uani 1 1 d .
C66 C 0.5120(3) 0.11119(18) 0.01305(15) 0.0399(8) Uani 1 1 d .
C67 C 0.4578(3) 0.16724(18) 0.04360(14) 0.0385(8) Uani 1 1 d .
C68 C 0.4646(3) 0.23947(18) 0.02941(12) 0.0320(7) Uani 1 1 d .
C69 C 0.4842(3) 0.14643(18) 0.09684(14) 0.0389(8) Uani 1 1 d .
C70 C 0.5139(3) 0.20026(16) 0.13467(13) 0.0315(7) Uani 1 1 d .
C71 C 0.6137(3) 0.18638(16) 0.17995(12) 0.0343(8) Uani 1 1 d .
C72 C 0.6767(3) 0.25520(15) 0.19344(10) 0.0252(6) Uani 1 1 d .
C73 C 0.8005(3) 0.25545(16) 0.20846(10) 0.0280(7) Uani 1 1 d .
C74 C 0.8669(3) 0.18679(16) 0.21215(11) 0.0289(7) Uani 1 1 d .
C75 C 0.8031(3) 0.12144(17) 0.20078(12) 0.0362(8) Uani 1 1 d .
C76 C 0.6766(3) 0.12134(18) 0.18418(13) 0.0392(8) Uani 1 1 d .
C77 C 0.6452(3) 0.06450(16) 0.14348(13) 0.0356(8) Uani 1 1 d .
C78 C 0.7575(4) 0.03097(17) 0.13623(14) 0.0438(9) Uani 1 1 d .
C79 C 0.8581(3) 0.06491(16) 0.17064(13) 0.0384(7) Uani 1 1 d U
C80 C 0.7717(3) 0.01077(16) 0.08634(14) 0.0382(7) Uani 1 1 d U
C81 C 0.6742(3) 0.02353(16) 0.04234(13) 0.0353(7) Uani 1 1 d U
C82 C 0.5664(3) 0.05670(17) 0.04918(14) 0.0384(8) Uani 1 1 d .
C83 C 0.5512(3) 0.07786(17) 0.10191(15) 0.0399(8) Uani 1 1 d .
O1 O 0.0421(2) 0.46034(12) 0.22479(9) 0.0387(5) Uani 1 1 d .
O2 O 0.2025(2) 0.67039(12) 0.16742(9) 0.0390(5) Uani 1 1 d .
O3 O 0.0699(2) 0.50986(12) 0.05548(9) 0.0433(6) Uani 1 1 d .
O4 O 0.4817(2) 0.65582(11) 0.13904(8) 0.0342(5) Uani 1 1 d .
O5 O 0.3904(2) 0.48721(11) 0.03011(8) 0.0346(5) Uani 1 1 d .
C84 C 0.1466(3) 0.33106(19) 0.37253(15) 0.0477(9) Uani 1 1 d .
S3 S 0.06114(14) 0.33862(9) 0.32043(5) 0.0928(5) Uani 1 1 d .
S4 S 0.23444(9) 0.32450(6) 0.42501(4) 0.0530(3) Uani 1 1 d .

loop_
_atom_site_aniso_label
_atom_site_aniso_U_11
_atom_site_aniso_U_22
_atom_site_aniso_U_33
_atom_site_aniso_U_23
_atom_site_aniso_U_13
_atom_site_aniso_U_12
Fe1 0.0237(2) 0.0240(2) 0.0213(2) 0.00067(16) 0.00378(17) 0.00352(16)
Fe2 0.0240(2) 0.0183(2) 0.0158(2) -0.00074(15) 0.00321(16) 0.00099(16)
S1 0.0270(4) 0.0234(3) 0.0180(3) -0.0016(3) 0.0042(3) 0.0024(3)
S2 0.0257(4) 0.0214(3) 0.0208(3) -0.0012(3) 0.0032(3) -0.0001(3)
P1 0.0244(4) 0.0177(3) 0.0160(3) -0.0009(3) 0.0033(3) -0.0002(3)
C1 0.0308(17) 0.0270(15) 0.0278(16) -0.0012(13) 0.0021(13) -0.0003(13)
C2 0.0305(17) 0.0382(18) 0.0225(15) 0.0009(13) 0.0063(13) 0.0031(14)
C3 0.0308(17) 0.0242(15) 0.0300(17) 0.0071(13) 0.0017(14) 0.0003(12)
C4 0.0267(15) 0.0248(15) 0.0170(13) -0.0033(11) -0.0005(11) 0.0038(12)
C5 0.0248(15) 0.0201(14) 0.0239(15) 0.0022(11) 0.0036(12) 0.0018(11)
C6 0.0279(16) 0.0249(14) 0.0230(14) 0.0019(12) 0.0083(12) 0.0037(12)
C7 0.0360(18) 0.0333(17) 0.0247(15) -0.0018(13) 0.0050(13) 0.0043(14)
C8 0.050(2) 0.045(2) 0.0255(16) 0.0167(15) 0.0063(15) 0.0111(16)
C9 0.051(2) 0.0310(17) 0.0378(19) 0.0126(15) 0.0083(16) 0.0036(15)
C10 0.0279(16) 0.0281(16) 0.0322(16) 0.0024(13) 0.0047(13) 0.0015(13)
C11 0.0224(15) 0.0266(15) 0.0232(14) 0.0019(12) 0.0057(12) 0.0032(12)
C12 0.0290(16) 0.0171(13) 0.0244(14) -0.0003(11) 0.0081(12) 0.0007(12)
C13 0.0357(17) 0.0251(15) 0.0261(15) -0.0024(12) 0.0086(13) -0.0020(13)
C14 0.049(2) 0.0297(17) 0.0348(18) 0.0063(14) 0.0163(16) -0.0003(15)
C15 0.0385(19) 0.0283(17) 0.055(2) 0.0024(16) 0.0226(17) -0.0062(14)
C16 0.0302(18) 0.0365(18) 0.048(2) 0.0013(16) 0.0067(15) -0.0087(14)
C17 0.0260(16) 0.0341(17) 0.0313(16) 0.0008(14) 0.0050(13) -0.0018(13)
C18 0.0266(15) 0.0282(15) 0.0169(13) -0.0037(12) 0.0039(11) -0.0050(12)
C19 0.0263(15) 0.0258(15) 0.0252(15) -0.0015(12) 0.0015(12) -0.0007(12)
C20 0.0269(16) 0.0352(17) 0.0298(16) -0.0140(14) 0.0071(13) -0.0071(13)
C21 0.0347(18) 0.0454(19) 0.0183(14) -0.0061(14) 0.0054(13) -0.0101(15)
C22 0.047(2) 0.0377(18) 0.0211(15) 0.0068(14) 0.0031(14) -0.0005(15)
C23 0.0360(17) 0.0295(16) 0.0187(14) -0.0019(12) 0.0021(12) 0.0043(13)
C24 0.0224(14) 0.0174(13) 0.0188(13) 0.0001(11) 0.0042(11) 0.0000(11)
C25 0.0331(16) 0.0192(13) 0.0211(14) 0.0001(11) 0.0085(12) -0.0019(12)
C26 0.0214(15) 0.0254(15) 0.0299(16) -0.0032(12) 0.0113(12) 0.0020(12)
C27 0.0243(16) 0.0326(16) 0.0352(17) 0.0008(14) 0.0078(13) 0.0098(13)
C28 0.0300(16) 0.0248(15) 0.0290(16) -0.0029(13) 0.0018(13) 0.0084(13)
C29 0.0298(15) 0.0137(12) 0.0219(14) -0.0021(11) 0.0029(12) 0.0068(11)
C30 0.051(2) 0.0126(13) 0.0254(15) 0.0019(11) 0.0097(14) -0.0020(13)
C31 0.0452(19) 0.0240(15) 0.0298(16) 0.0075(13) 0.0097(14) -0.0023(14)
C32 0.050(2) 0.0193(14) 0.0208(14) 0.0073(12) -0.0041(14) 0.0011(14)
C33 0.0369(18) 0.0336(17) 0.0208(15) 0.0064(13) 0.0011(13) 0.0144(14)
C34 0.0335(18) 0.0374(18) 0.0284(16) -0.0007(14) -0.0062(13) 0.0055(14)
C35 0.0377(19) 0.0448(19) 0.0204(15) -0.0090(14) -0.0077(13) 0.0056(15)
C36 0.0445(19) 0.0285(16) 0.0121(13) -0.0039(11) 0.0010(12) 0.0077(14)
C37 0.044(2) 0.0392(18) 0.0149(14) 0.0083(13) 0.0064(13) 0.0044(15)
C38 0.050(2) 0.0372(18) 0.0268(16) 0.0096(14) 0.0204(15) 0.0036(15)
C39 0.044(2) 0.0257(16) 0.0293(16) 0.0057(13) 0.0155(15) -0.0068(14)
C40 0.0302(18) 0.0342(17) 0.052(2) 0.0038(16) 0.0220(16) -0.0080(14)
C41 0.0198(16) 0.050(2) 0.049(2) -0.0057(17) 0.0119(15) -0.0047(14)
C42 0.0313(18) 0.0414(19) 0.0393(18) -0.0078(15) 0.0229(15) -0.0030(14)
C43 0.054(2) 0.0305(17) 0.0357(18) 0.0073(14) 0.0316(17) 0.0093(15)
C44 0.046(2) 0.0318(16) 0.0192(14) -0.0044(13) 0.0123(14) 0.0090(14)
C45 0.048(2) 0.0245(15) 0.0287(16) -0.0036(13) 0.0184(15) 0.0133(14)
C46 0.0324(17) 0.0355(17) 0.0328(17) 0.0007(14) 0.0142(14) 0.0143(14)
C47 0.0351(19) 0.0406(19) 0.0419(19) 0.0024(16) 0.0087(15) 0.0208(15)
C48 0.0239(16) 0.0443(19) 0.0338(17) 0.0011(15) 0.0016(13) 0.0155(14)
C49 0.0177(16) 0.046(2) 0.049(2) 0.0019(17) 0.0035(14) 0.0027(14)
C50 0.0250(17) 0.0371(18) 0.0393(18) -0.0075(15) -0.0034(14) -0.0029(14)
C51 0.0236(16) 0.0296(16) 0.0366(17) -0.0063(14) 0.0076(13) -0.0095(13)
C52 0.0274(15) 0.0167(13) 0.0243(14) -0.0035(11) 0.0050(12) -0.0064(11)
C53 0.0269(16) 0.0213(14) 0.0207(14) -0.0022(11) 0.0047(12) -0.0018(11)
C54 0.0308(16) 0.0231(14) 0.0186(13) -0.0031(11) -0.0021(12) 0.0007(12)
C55 0.0237(16) 0.0368(17) 0.0294(16) -0.0051(14) -0.0074(13) 0.0029(13)
C56 0.0358(18) 0.050(2) 0.0221(16) -0.0006(15) -0.0064(13) 0.0159(16)
C57 0.040(2) 0.0409(19) 0.0336(18) 0.0058(15) -0.0058(15) 0.0155(16)
C58 0.0504(18) 0.0322(17) 0.0304(17) 0.0092(14) 0.0020(14) 0.0239(15)
C59 0.049(2) 0.0321(17) 0.041(2) 0.0019(15) 0.0045(16) 0.0190(16)
C60 0.0500(18) 0.0172(14) 0.0343(17) -0.0006(13) 0.0059(15) 0.0130(13)
C61 0.0453(19) 0.0186(14) 0.0288(16) -0.0041(12) 0.0123(14) 0.0109(13)
C62 0.051(2) 0.0180(14) 0.0286(16) -0.0123(13) 0.0075(15) -0.0017(14)
C63 0.047(2) 0.0246(15) 0.0258(16) -0.0138(13) 0.0011(14) 0.0039(14)
C64 0.054(2) 0.0271(16) 0.0159(14) -0.0057(12) 0.0043(14) 0.0074(14)
C65 0.0327(18) 0.0317(17) 0.0363(18) -0.0141(14) -0.0060(14) -0.0035(14)
C66 0.0358(19) 0.0291(17) 0.051(2) -0.0128(16) -0.0036(16) -0.0100(14)
C67 0.0252(17) 0.0376(19) 0.052(2) -0.0102(16) 0.0041(15) -0.0086(14)
C68 0.0180(15) 0.0444(19) 0.0310(16) -0.0048(14) -0.0030(13) 0.0073(13)
C69 0.0312(18) 0.0420(19) 0.047(2) -0.0087(16) 0.0175(15) -0.0141(15)
C70 0.0304(17) 0.0313(16) 0.0387(18) -0.0091(14) 0.0223(14) -0.0128(13)
C71 0.054(2) 0.0242(15) 0.0330(17) 0.0070(13) 0.0304(16) 0.0023(14)
C72 0.0393(18) 0.0234(14) 0.0158(13) 0.0030(11) 0.0126(12) 0.0019(13)
C73 0.0458(19) 0.0248(15) 0.0125(13) 0.0007(11) 0.0023(13) 0.0076(13)
C74 0.0424(19) 0.0288(16) 0.0145(13) 0.0042(12) 0.0026(12) 0.0083(13)
C75 0.055(2) 0.0339(17) 0.0204(15) 0.0125(13) 0.0073(15) 0.0013(16)
C76 0.060(2) 0.0308(17) 0.0319(17) 0.0101(14) 0.0235(17) 0.0018(16)
C77 0.053(2) 0.0209(15) 0.0381(18) 0.0044(14) 0.0218(16) -0.0107(14)
C78 0.070(3) 0.0213(16) 0.042(2) 0.0111(15) 0.0168(19) 0.0002(17)
C79 0.0594(19) 0.0218(15) 0.0315(17) 0.0155(14) 0.0007(15) 0.0049(15)
C80 0.0631(18) 0.0159(14) 0.0376(18) 0.0023(13) 0.0140(13) 0.0022(14)
C81 0.053(2) 0.0136(13) 0.0395(18) -0.0091(13) 0.0100(13) -0.0066(13)
C82 0.0401(19) 0.0261(16) 0.050(2) -0.0153(15) 0.0109(16) -0.0157(14)
C83 0.043(2) 0.0251(16) 0.057(2) -0.0004(15) 0.0235(18) -0.0173(14)
O1 0.0412(14) 0.0408(13) 0.0368(13) 0.0047(11) 0.0141(11) -0.0043(11)
O2 0.0530(15) 0.0253(12) 0.0409(14) 0.0000(10) 0.0146(11) 0.0067(10)
O3 0.0528(16) 0.0416(14) 0.0305(14) 0.0076(11) -0.0068(12) -0.0071(11)
O4 0.0438(14) 0.0222(11) 0.0343(12) -0.0005(9) 0.0004(10) -0.0001(10)
O5 0.0447(14) 0.0373(12) 0.0200(11) -0.0022(9) 0.0008(10) 0.0072(10)
C84 0.048(2) 0.039(2) 0.056(2) 0.0086(18) 0.0093(18) 0.0004(17)
S3 0.0959(10) 0.1043(11) 0.0647(8) 0.0187(8) -0.0238(7) 0.0114(8)
S4 0.0531(6) 0.0492(6) 0.0537(6) 0.0055(5) 0.0014(5) -0.0066(5)

loop_
_atom_type_symbol
_atom_type_description
_atom_type_scat_dispersion_real
_atom_type_scat_dispersion_imag
_atom_type_scat_source
C C 0.0033 0.0016 'International Tables Vol C Tables 4.2.6.8 and 6.1.1.4'
H H 0.0000 0.0000 'International Tables Vol C Tables 4.2.6.8 and 6.1.1.4'
O O 0.0106 0.0060 'International Tables Vol C Tables 4.2.6.8 and 6.1.1.4'
P P 0.1023 0.0942 'International Tables Vol C Tables 4.2.6.8 and 6.1.1.4'
S S 0.1246 0.1234 'International Tables Vol C Tables 4.2.6.8 and 6.1.1.4'
Fe Fe 0.3463 0.8444 'International Tables Vol C Tables 4.2.6.8 and 6.1.1.4'

loop_
_geom_angle_atom_site_label_1
_geom_angle_atom_site_label_2
_geom_angle_atom_site_label_3
_geom_angle
C2 Fe1 C1 101.62(13)
C2 Fe1 C3 91.26(13)
C1 Fe1 C3 101.41(14)
C2 Fe1 S1 90.38(10)
C1 Fe1 S1 97.21(10)
C3 Fe1 S1 160.57(10)
C2 Fe1 S2 156.36(10)
C1 Fe1 S2 101.12(10)
C3 Fe1 S2 90.50(10)
S1 Fe1 S2 80.46(3)
C2 Fe1 Fe2 99.51(10)
C1 Fe1 Fe2 146.45(10)
C3 Fe1 Fe2 103.88(10)
S1 Fe1 Fe2 56.78(2)
S2 Fe1 Fe2 57.28(2)
C4 Fe2 C5 91.93(12)
C4 Fe2 P1 92.41(9)
C5 Fe2 P1 101.33(9)
C4 Fe2 S1 91.76(9)
C5 Fe2 S1 159.14(10)
P1 Fe2 S1 99.02(3)
C4 Fe2 S2 153.33(9)
C5 Fe2 S2 87.59(9)
P1 Fe2 S2 113.83(3)
S1 Fe2 S2 80.01(3)
C4 Fe2 Fe1 97.64(9)
C5 Fe2 Fe1 102.56(9)
P1 Fe2 Fe1 153.68(3)
S1 Fe2 Fe1 56.59(2)
S2 Fe2 Fe1 56.67(2)
C6 S1 Fe1 101.22(10)
C6 S1 Fe2 102.68(9)
Fe1 S1 Fe2 66.63(2)
C11 S2 Fe1 99.89(9)
C11 S2 Fe2 103.01(10)
Fe1 S2 Fe2 66.05(2)
C12 P1 C18 102.61(13)
C12 P1 C24 103.13(12)
C18 P1 C24 107.05(12)
C12 P1 Fe2 113.25(9)
C18 P1 Fe2 111.88(10)
C24 P1 Fe2 117.53(9)
O1 C1 Fe1 177.9(3)
O2 C2 Fe1 178.7(3)
O3 C3 Fe1 179.0(3)
O4 C4 Fe2 178.8(3)
O5 C5 Fe2 175.9(3)
C11 C6 C7 120.9(3)
C11 C6 S1 115.2(2)
C7 C6 S1 123.9(2)
C8 C7 C6 118.9(3)
C7 C8 C9 120.1(3)
C10 C9 C8 121.5(3)
C9 C10 C11 118.1(3)
C6 C11 C10 120.4(3)
C6 C11 S2 115.9(2)
C10 C11 S2 123.7(2)
C17 C12 C13 118.7(3)
C17 C12 P1 122.1(2)
C13 C12 P1 119.1(2)
C12 C13 C14 121.0(3)
C15 C14 C13 119.0(3)
C16 C15 C14 120.3(3)
C17 C16 C15 120.6(3)
C16 C17 C12 120.3(3)
C23 C18 C19 117.7(3)
C23 C18 P1 125.6(2)
C19 C18 P1 116.5(2)
C20 C19 C18 120.9(3)
C19 C20 C21 120.6(3)
C22 C21 C20 119.2(3)
C21 C22 C23 120.6(3)
C18 C23 C22 121.0(3)
C29 C24 C53 101.0(2)
C29 C24 C25 112.8(2)
C53 C24 C25 114.0(2)
C29 C24 P1 105.99(17)
C53 C24 P1 115.53(18)
C25 C24 P1 107.32(17)
C26 C25 C72 102.0(2)
C26 C25 C24 115.1(2)
C72 C25 C24 115.8(2)
C27 C26 C70 117.9(3)
C27 C26 C25 124.0(3)
C70 C26 C25 111.0(3)
C26 C27 C28 120.2(3)
C26 C27 C68 119.4(3)
C28 C27 C68 108.4(3)
C29 C28 C27 120.2(3)
C29 C28 C33 121.0(3)
C27 C28 C33 107.3(3)
C28 C29 C30 119.1(3)
C28 C29 C24 125.8(3)
C30 C29 C24 109.2(2)
C31 C30 C52 120.7(3)
C31 C30 C29 120.9(3)
C52 C30 C29 108.4(2)
C30 C31 C32 119.4(3)
C30 C31 C39 119.3(3)
C32 C31 C39 108.9(3)
C33 C32 C31 120.8(3)
C33 C32 C37 119.2(3)
C31 C32 C37 107.4(3)
C32 C33 C34 121.2(3)
C32 C33 C28 118.8(3)
C34 C33 C28 108.4(3)
C35 C34 C33 119.9(3)
C35 C34 C68 119.7(3)
C33 C34 C68 109.6(3)
C34 C35 C36 120.4(3)
C34 C35 C65 120.2(3)
C36 C35 C65 107.0(3)
C37 C36 C35 120.9(3)
C37 C36 C64 119.4(3)
C35 C36 C64 107.7(3)
C36 C37 C38 121.8(3)
C36 C37 C32 118.3(3)
C38 C37 C32 108.1(3)
C43 C38 C37 119.9(3)
C43 C38 C39 120.0(3)
C37 C38 C39 108.5(3)
C40 C39 C31 121.7(3)
C40 C39 C38 118.6(3)
C31 C39 C38 107.1(3)
C39 C40 C41 122.8(3)
C39 C40 C51 119.1(3)
C41 C40 C51 105.9(3)
C42 C41 C49 118.4(3)
C42 C41 C40 119.3(3)
C49 C41 C40 109.6(3)
C41 C42 C46 122.0(3)
C41 C42 C43 118.5(3)
C46 C42 C43 107.7(3)
C38 C43 C44 120.1(3)
C38 C43 C42 120.7(3)
C44 C43 C42 106.7(3)
C64 C44 C45 119.7(3)
C64 C44 C43 119.6(3)
C45 C44 C43 108.2(3)
C61 C45 C44 120.0(3)
C61 C45 C46 119.7(3)
C44 C45 C46 108.6(3)
C47 C46 C42 118.8(3)
C47 C46 C45 119.9(3)
C42 C46 C45 108.8(3)
C46 C47 C59 120.5(3)
C46 C47 C48 119.0(3)
C59 C47 C48 108.4(3)
C49 C48 C57 122.1(3)
C49 C48 C47 120.2(3)
C57 C48 C47 105.9(3)
C48 C49 C41 121.6(3)
C48 C49 C50 119.0(3)
C41 C49 C50 107.3(3)
C55 C50 C51 119.7(3)
C55 C50 C49 119.7(3)
C51 C50 C49 108.1(3)
C52 C51 C50 120.9(3)
C52 C51 C40 118.4(3)
C50 C51 C40 109.0(3)
C51 C52 C53 120.6(3)
C51 C52 C30 120.8(3)
C53 C52 C30 108.1(2)
C54 C53 C52 117.2(3)
C54 C53 C24 124.0(2)
C52 C53 C24 110.5(2)
C53 C54 C55 121.1(3)
C53 C54 C73 120.0(3)
C55 C54 C73 107.9(2)
C50 C55 C54 120.4(3)
C50 C55 C56 120.1(3)
C54 C55 C56 108.2(3)
C57 C56 C74 120.2(3)
C57 C56 C55 120.1(3)
C74 C56 C55 107.6(3)
C56 C57 C58 120.0(3)
C56 C57 C48 118.8(3)
C58 C57 C48 110.0(3)
C79 C58 C57 122.1(3)
C79 C58 C59 118.6(3)
C57 C58 C59 107.2(3)
C60 C59 C47 119.3(3)
C60 C59 C58 120.5(3)
C47 C59 C58 108.4(3)
C59 C60 C61 121.7(3)
C59 C60 C80 119.3(3)
C61 C60 C80 106.3(3)
C45 C61 C62 120.9(3)
C45 C61 C60 118.9(3)
C62 C61 C60 108.5(3)
C63 C62 C61 119.5(3)
C63 C62 C81 118.4(3)
C61 C62 C81 109.9(3)
C65 C63 C62 120.7(3)
C65 C63 C64 108.5(3)
C62 C63 C64 118.9(3)
C44 C64 C63 121.1(3)
C44 C64 C36 119.2(3)
C63 C64 C36 108.4(3)
C66 C65 C63 119.9(3)
C66 C65 C35 119.3(3)
C63 C65 C35 108.5(3)
C65 C66 C82 121.0(3)
C65 C66 C67 120.8(3)
C82 C66 C67 107.1(3)
C68 C67 C69 120.5(3)
C68 C67 C66 118.1(3)
C69 C67 C66 107.6(3)
C67 C68 C34 121.9(3)
C67 C68 C27 120.2(3)
C34 C68 C27 106.3(3)
C70 C69 C67 119.0(3)
C70 C69 C83 119.4(3)
C67 C69 C83 109.7(3)
C69 C70 C26 122.9(3)
C69 C70 C71 119.4(3)
C26 C70 C71 107.0(2)
C76 C71 C72 120.7(3)
C76 C71 C70 120.6(3)
C72 C71 C70 107.8(2)
C73 C72 C71 119.5(3)
C73 C72 C25 124.0(3)
C71 C72 C25 109.6(3)
C72 C73 C74 119.6(3)
C72 C73 C54 120.7(3)
C74 C73 C54 107.8(3)
C75 C74 C56 120.8(3)
C75 C74 C73 119.4(3)
C56 C74 C73 108.5(3)
C74 C75 C76 121.0(3)
C74 C75 C79 117.6(3)
C76 C75 C79 108.7(3)
C71 C76 C75 119.7(3)
C71 C76 C77 119.7(3)
C75 C76 C77 108.7(3)
C83 C77 C78 121.9(3)
C83 C77 C76 119.0(3)
C78 C77 C76 106.9(3)
C80 C78 C77 118.8(3)
C80 C78 C79 119.5(3)
C77 C78 C79 109.6(3)
C58 C79 C78 122.5(3)
C58 C79 C75 119.2(3)
C78 C79 C75 106.1(3)
C78 C80 C81 120.3(3)
C78 C80 C60 119.6(3)
C81 C80 C60 108.4(3)
C82 C81 C62 120.0(3)
C82 C81 C80 121.0(3)
C62 C81 C80 106.9(3)
C81 C82 C66 119.9(3)
C81 C82 C83 118.7(3)
C66 C82 C83 109.1(3)
C77 C83 C69 121.8(3)
C77 C83 C82 119.2(3)
C69 C83 C82 106.5(3)
S3 C84 S4 179.0(3)

loop_
_geom_bond_atom_site_label_1
_geom_bond_atom_site_label_2
_geom_bond_distance
Fe1 C2 1.797(3)
Fe1 C1 1.800(3)
Fe1 C3 1.806(3)
Fe1 S1 2.2636(8)
Fe1 S2 2.2757(8)
Fe1 Fe2 2.4894(6)
Fe2 C4 1.776(3)
Fe2 C5 1.779(3)
Fe2 P1 2.2449(8)
Fe2 S1 2.2688(8)
Fe2 S2 2.2916(8)
S1 C6 1.787(3)
S2 C11 1.781(3)
P1 C12 1.832(3)
P1 C18 1.833(3)
P1 C24 1.915(3)
C1 O1 1.145(4)
C2 O2 1.148(3)
C3 O3 1.120(4)
C4 O4 1.136(3)
C5 O5 1.139(3)
C6 C11 1.390(4)
C6 C7 1.391(4)
C7 C8 1.385(4)
C8 C9 1.394(5)
C9 C10 1.384(4)
C10 C11 1.401(4)
C12 C17 1.390(4)
C12 C13 1.392(4)
C13 C14 1.393(4)
C14 C15 1.382(5)
C15 C16 1.380(5)
C16 C17 1.378(4)
C18 C23 1.381(4)
C18 C19 1.415(4)
C19 C20 1.365(4)
C20 C21 1.383(4)
C21 C22 1.382(4)
C22 C23 1.383(4)
C24 C29 1.526(4)
C24 C53 1.535(4)
C24 C25 1.588(4)
C25 C26 1.514(4)
C25 C72 1.517(4)
C26 C27 1.388(4)
C26 C70 1.437(4)
C27 C28 1.444(4)
C27 C68 1.482(4)
C28 C29 1.353(4)
C28 C33 1.467(4)
C29 C30 1.469(4)
C30 C31 1.378(4)
C30 C52 1.450(4)
C31 C32 1.431(4)
C31 C39 1.436(4)
C32 C33 1.394(5)
C32 C37 1.480(4)
C33 C34 1.423(5)
C34 C35 1.370(4)
C34 C68 1.451(5)
C35 C36 1.449(5)
C35 C65 1.486(4)
C36 C37 1.382(4)
C36 C64 1.453(4)
C37 C38 1.406(5)
C38 C43 1.365(4)
C38 C39 1.477(4)
C39 C40 1.380(5)
C40 C41 1.443(5)
C40 C51 1.494(4)
C41 C42 1.395(5)
C41 C49 1.424(5)
C42 C46 1.436(4)
C42 C43 1.505(5)
C43 C44 1.470(4)
C44 C64 1.379(4)
C44 C45 1.450(4)
C45 C61 1.385(4)
C45 C46 1.460(5)
C46 C47 1.393(4)
C47 C59 1.424(5)
C47 C48 1.473(5)
C48 C49 1.361(5)
C48 C57 1.463(5)
C49 C50 1.486(5)
C50 C55 1.365(4)
C50 C51 1.395(4)
C51 C52 1.382(4)
C52 C53 1.440(4)
C53 C54 1.386(4)
C54 C55 1.427(4)
C54 C73 1.480(4)
C55 C56 1.487(4)
C56 C57 1.370(4)
C56 C74 1.442(5)
C57 C58 1.412(5)
C58 C79 1.367(5)
C58 C59 1.476(5)
C59 C60 1.382(5)
C60 C61 1.448(4)
C60 C80 1.491(5)
C61 C62 1.436(5)
C62 C63 1.416(4)
C62 C81 1.441(4)
C63 C65 1.412(4)
C63 C64 1.452(4)
C65 C66 1.368(5)
C66 C82 1.428(5)
C66 C67 1.486(5)
C67 C68 1.375(5)
C67 C69 1.415(5)
C69 C70 1.389(4)
C69 C83 1.452(5)
C70 C71 1.493(5)
C71 C76 1.373(4)
C71 C72 1.453(4)
C72 C73 1.365(4)
C73 C74 1.450(4)
C74 C75 1.394(4)
C75 C76 1.399(5)
C75 C79 1.491(5)
C76 C77 1.480(5)
C77 C83 1.389(5)
C77 C78 1.434(5)
C78 C80 1.383(5)
C78 C79 1.446(5)
C80 C81 1.452(5)
C81 C82 1.383(5)
C82 C83 1.461(5)
C84 S3 1.520(4)
C84 S4 1.538(4)
